data_4508136
loop_
_publ_author_name
'Lemmerer, Andreas'
'Adsmond, Daniel A.'
'Esterhuysen, Catharine'
'Bernstein, Joel'

_publ_section_title
;
 Polymorphic Co-crystals from Polymorphic Co-crystal Formers: Competition
 between Carboxylic Acid...Pyridine and Phenol...Pyridine Hydrogen Bonds
;
_journal_issue 9
_journal_name_full 'Crystal Growth &amp; Design'
_journal_page_first 3935
_journal_paper_doi 10.1021/cg4006357
_journal_volume 13
_journal_year 2013
_chemical_formula_moiety '2(C13 H9 N), C7 H6 O3'
_chemical_formula_sum 'C33 H24 N2 O3'
_chemical_formula_weight 496.54
_chemical_name_systematic
;
 (3-hydroxybenzoic acid).bis(acridine)
;
_space_group_IT_number 2
_symmetry_cell_setting triclinic
_symmetry_space_group_name_Hall '-P 1'
_symmetry_space_group_name_H-M 'P -1'
_atom_sites_solution_hydrogens geom
_atom_sites_solution_primary direct
_atom_sites_solution_secondary difmap
_audit_conform_dict_location ftp://ftp.iucr.org/pub/cif_core.dic
_audit_conform_dict_name cif_core.dic
_audit_conform_dict_version 2.3
_audit_creation_date 2009-03-03T17:34:58-00:00
_audit_creation_method 'WinGX routine CIF_UPDATE'
_cell_angle_alpha 110.667(5)
_cell_angle_beta 99.266(6)
_cell_angle_gamma 100.742(6)
_cell_formula_units_Z 2
_cell_length_a 10.222(3)
_cell_length_b 11.687(3)
_cell_length_c 11.903(3)
_cell_measurement_reflns_used 1392
_cell_measurement_temperature 293(2)
_cell_measurement_theta_max 24.4
_cell_measurement_theta_min 2.45
_cell_volume 1266.8(6)
_computing_cell_refinement 'Bruker SAINT+, Bruker (1999)'
_computing_data_collection 'Bruker SMART, Bruker (1998)'
_computing_data_reduction 'Bruker SAINT+'
_computing_molecular_graphics
;
Ortep-3 for Windows (Farrugia, 1997) and DIAMOND (Brandenburg, 1999)
;
_computing_publication_material
;
WinGX publication routines (Farrugia, 1999) and PLATON (Spek, 2009)
;
_computing_structure_refinement 'SHELXL-97 (Sheldrick, 2008)'
_computing_structure_solution 'SHELXS-97 (Sheldrick, 2008)'
_diffrn_ambient_temperature 293(2)
_diffrn_measured_fraction_theta_full 0.98
_diffrn_measured_fraction_theta_max 0.98
_diffrn_measurement_device_type 'Bruker SMART 1K CCD area detector'
_diffrn_measurement_method '\w scans'
_diffrn_radiation_monochromator graphite
_diffrn_radiation_type MoK\a
_diffrn_radiation_wavelength 0.71073
_diffrn_reflns_av_R_equivalents 0.0261
_diffrn_reflns_av_unetI/netI 0.057
_diffrn_reflns_limit_h_max 7
_diffrn_reflns_limit_h_min -12
_diffrn_reflns_limit_k_max 13
_diffrn_reflns_limit_k_min -14
_diffrn_reflns_limit_l_max 14
_diffrn_reflns_limit_l_min -13
_diffrn_reflns_number 6962
_diffrn_reflns_theta_full 25.5
_diffrn_reflns_theta_max 25.5
_diffrn_reflns_theta_min 1.89
_diffrn_standards_number 0
_exptl_absorpt_coefficient_mu 0.084
_exptl_absorpt_correction_T_max 0.972
_exptl_absorpt_correction_T_min 0.94
_exptl_absorpt_correction_type multi-scan
_exptl_absorpt_process_details 'SADABS (Sheldrick, 1996)'
_exptl_crystal_colour yellow
_exptl_crystal_density_diffrn 1.302
_exptl_crystal_density_method 'not measured'
_exptl_crystal_description prismatic
_exptl_crystal_F_000 520
_exptl_crystal_size_max 0.5
_exptl_crystal_size_mid 0.4
_exptl_crystal_size_min 0.34
_refine_diff_density_max 0.132
_refine_diff_density_min -0.18
_refine_diff_density_rms 0.036
_refine_ls_extinction_method none
_refine_ls_goodness_of_fit_ref 0.976
_refine_ls_hydrogen_treatment constr
_refine_ls_matrix_type full
_refine_ls_number_parameters 345
_refine_ls_number_reflns 4621
_refine_ls_number_restraints 0
_refine_ls_restrained_S_all 0.976
_refine_ls_R_factor_all 0.1179
_refine_ls_R_factor_gt 0.0484
_refine_ls_shift/su_max 0
_refine_ls_shift/su_mean 0
_refine_ls_structure_factor_coef Fsqd
_refine_ls_weighting_details 'calc w=1/[\s^2^(Fo^2^)+(0.0812P)^2^] where P=(Fo^2^+2Fc^2^)/3'
_refine_ls_weighting_scheme calc
_refine_ls_wR_factor_gt 0.1272
_refine_ls_wR_factor_ref 0.163
_reflns_number_gt 2301
_reflns_number_total 4621
_reflns_threshold_expression >2sigma(I)
_cod_data_source_file cg4006357_si_002.cif
_cod_data_source_block 2
_cod_depositor_comments
;
The following automatic conversions were performed:

'_symmetry_cell_setting' value 'Triclinic' changed to 'triclinic'
according to /home/saulius/struct/CIF-dictionaries/cif_core.dic
dictionary named 'cif_core.dic' version 2.4.2 from 2011-04-26.

Automatic conversion script
Id: cif_fix_values 1891 2012-01-12 08:04:46Z andrius 
;
_cod_original_sg_symbol_H-M P-1
_cod_database_code 4508136

loop_
_symmetry_equiv_pos_as_xyz
'x, y, z'
'-x, -y, -z'

loop_
_atom_site_label
_atom_site_type_symbol
_atom_site_fract_x
_atom_site_fract_y
_atom_site_fract_z
_atom_site_U_iso_or_equiv
_atom_site_adp_type
_atom_site_occupancy
_atom_site_symmetry_multiplicity
_atom_site_calc_flag
_atom_site_refinement_flags
C1 C 0.3253(2) 0.2663(2) 0.59607(18) 0.0492(6) Uani 1 1 d .
C2 C 0.4061(2) 0.3358(2) 0.54724(18) 0.0509(6) Uani 1 1 d .
H2 H 0.4152 0.4224 0.5721 0.061 Uiso 1 1 calc R
C3 C 0.4736(2) 0.2749(2) 0.46064(19) 0.0545(6) Uani 1 1 d .
C4 C 0.4591(2) 0.1466(2) 0.42350(19) 0.0582(6) Uani 1 1 d .
H4 H 0.5047 0.1062 0.366 0.07 Uiso 1 1 calc R
C5 C 0.3769(2) 0.0779(2) 0.4716(2) 0.0651(7) Uani 1 1 d .
H5 H 0.3659 -0.009 0.4451 0.078 Uiso 1 1 calc R
C6 C 0.3105(2) 0.1377(2) 0.5591(2) 0.0610(6) Uani 1 1 d .
H6 H 0.2567 0.0915 0.5926 0.073 Uiso 1 1 calc R
C7 C 0.2532(2) 0.3289(3) 0.6904(2) 0.0611(7) Uani 1 1 d .
O1 O 0.27036(19) 0.45031(18) 0.71564(17) 0.0814(6) Uani 1 1 d .
H1 H 0.2323 0.4807 0.7704 0.122 Uiso 1 1 calc R
O2 O 0.1862(2) 0.27372(19) 0.73944(19) 0.1038(7) Uani 1 1 d .
O3 O 0.55478(19) 0.34881(16) 0.41819(15) 0.0764(5) Uani 1 1 d .
H3 H 0.5902 0.3046 0.3684 0.115 Uiso 1 1 calc R
C8 C 0.1837(2) 0.5947(2) 0.99756(19) 0.0486(5) Uani 1 1 d .
C9 C 0.2974(2) 0.5532(2) 1.0392(2) 0.0636(7) Uani 1 1 d .
H9 H 0.3408 0.508 0.9824 0.076 Uiso 1 1 calc R
C10 C 0.3429(3) 0.5793(3) 1.1615(3) 0.0801(8) Uani 1 1 d .
H10 H 0.4172 0.5516 1.1875 0.096 Uiso 1 1 calc R
C11 C 0.2794(3) 0.6477(3) 1.2494(3) 0.0879(9) Uani 1 1 d .
H11 H 0.3131 0.6659 1.3329 0.105 Uiso 1 1 calc R
C12 C 0.1700(3) 0.6872(3) 1.2137(2) 0.0768(8) Uani 1 1 d .
H12 H 0.1284 0.7313 1.2728 0.092 Uiso 1 1 calc R
C13 C 0.1177(2) 0.6620(2) 1.08656(19) 0.0534(6) Uani 1 1 d .
C14 C 0.0059(2) 0.6992(2) 1.0431(2) 0.0612(6) Uani 1 1 d .
H14 H -0.04 0.7423 1.0987 0.073 Uiso 1 1 calc R
C15 C -0.0388(2) 0.6735(2) 0.9186(2) 0.0562(6) Uani 1 1 d .
C16 C -0.1528(3) 0.7090(3) 0.8676(3) 0.0814(8) Uani 1 1 d .
H16 H -0.2 0.7544 0.9202 0.098 Uiso 1 1 calc R
C17 C -0.1937(3) 0.6780(3) 0.7447(3) 0.1005(10) Uani 1 1 d .
H17 H -0.2691 0.7015 0.7136 0.121 Uiso 1 1 calc R
C18 C -0.1231(3) 0.6106(3) 0.6633(3) 0.0917(9) Uani 1 1 d .
H18 H -0.1522 0.5903 0.5789 0.11 Uiso 1 1 calc R
C19 C -0.0136(3) 0.5748(3) 0.7061(2) 0.0730(7) Uani 1 1 d .
H19 H 0.0317 0.5302 0.6509 0.088 Uiso 1 1 calc R
C20 C 0.0330(2) 0.6053(2) 0.83576(19) 0.0526(6) Uani 1 1 d .
N1 N 0.14140(17) 0.56795(16) 0.87588(15) 0.0510(5) Uani 1 1 d .
C21 C 0.6203(2) 0.1891(2) 0.1225(2) 0.0529(6) Uani 1 1 d .
C22 C 0.5112(2) 0.2404(2) 0.0911(2) 0.0664(7) Uani 1 1 d .
H22 H 0.4772 0.2908 0.1531 0.08 Uiso 1 1 calc R
C23 C 0.4566(3) 0.2161(3) -0.0287(3) 0.0779(8) Uani 1 1 d .
H23 H 0.3848 0.2498 -0.048 0.093 Uiso 1 1 calc R
C24 C 0.5061(3) 0.1411(3) -0.1248(2) 0.0813(8) Uani 1 1 d .
H24 H 0.4667 0.1257 -0.2066 0.098 Uiso 1 1 calc R
C25 C 0.6100(3) 0.0913(2) -0.0992(2) 0.0722(7) Uani 1 1 d .
H25 H 0.6424 0.0424 -0.1634 0.087 Uiso 1 1 calc R
C26 C 0.6706(2) 0.1127(2) 0.0246(2) 0.0565(6) Uani 1 1 d .
C27 C 0.7766(2) 0.0632(2) 0.0564(2) 0.0658(7) Uani 1 1 d .
H27 H 0.811 0.0132 -0.0055 0.079 Uiso 1 1 calc R
C28 C 0.8327(2) 0.0867(2) 0.1792(2) 0.0629(6) Uani 1 1 d .
C29 C 0.9413(3) 0.0383(3) 0.2184(3) 0.0873(9) Uani 1 1 d .
H29 H 0.978 -0.0132 0.1596 0.105 Uiso 1 1 calc R
C30 C 0.9916(3) 0.0659(3) 0.3392(4) 0.1037(10) Uani 1 1 d .
H30 H 1.063 0.0337 0.363 0.124 Uiso 1 1 calc R
C31 C 0.9373(3) 0.1427(3) 0.4299(3) 0.0950(10) Uani 1 1 d .
H31 H 0.9729 0.1604 0.5129 0.114 Uiso 1 1 calc R
C32 C 0.8343(3) 0.1914(3) 0.3982(2) 0.0758(8) Uani 1 1 d .
H32 H 0.8002 0.2428 0.4596 0.091 Uiso 1 1 calc R
C33 C 0.7772(2) 0.1648(2) 0.2715(2) 0.0576(6) Uani 1 1 d .
N2 N 0.67354(18) 0.21379(18) 0.24233(16) 0.0573(5) Uani 1 1 d .

loop_
_atom_site_aniso_label
_atom_site_aniso_U_11
_atom_site_aniso_U_22
_atom_site_aniso_U_33
_atom_site_aniso_U_23
_atom_site_aniso_U_13
_atom_site_aniso_U_12
C1 0.0463(13) 0.0534(16) 0.0451(12) 0.0155(11) 0.0105(10) 0.0154(11)
C2 0.0535(13) 0.0540(15) 0.0450(12) 0.0155(11) 0.0131(10) 0.0211(12)
C3 0.0578(14) 0.0606(17) 0.0465(12) 0.0190(12) 0.0154(11) 0.0205(12)
C4 0.0571(14) 0.0600(18) 0.0523(13) 0.0118(12) 0.0142(11) 0.0227(13)
C5 0.0640(15) 0.0482(16) 0.0761(16) 0.0159(13) 0.0140(13) 0.0184(13)
C6 0.0568(14) 0.0631(18) 0.0640(15) 0.0245(13) 0.0172(12) 0.0166(12)
C7 0.0612(16) 0.064(2) 0.0560(14) 0.0190(13) 0.0202(12) 0.0170(13)
O1 0.1038(14) 0.0724(14) 0.0850(13) 0.0275(10) 0.0599(11) 0.0380(11)
O2 0.1339(18) 0.0837(16) 0.1181(16) 0.0422(13) 0.0881(15) 0.0310(13)
O3 0.0997(13) 0.0735(13) 0.0724(12) 0.0283(10) 0.0518(10) 0.0353(11)
C8 0.0436(12) 0.0462(14) 0.0532(13) 0.0193(11) 0.0137(10) 0.0045(10)
C9 0.0505(14) 0.0684(18) 0.0732(16) 0.0318(14) 0.0132(12) 0.0130(13)
C10 0.0606(16) 0.090(2) 0.086(2) 0.0443(17) -0.0008(15) 0.0070(15)
C11 0.0776(19) 0.109(3) 0.0569(16) 0.0331(17) -0.0055(14) -0.0040(18)
C12 0.0779(18) 0.088(2) 0.0480(14) 0.0150(13) 0.0181(13) 0.0039(16)
C13 0.0513(13) 0.0552(15) 0.0473(12) 0.0159(11) 0.0164(10) 0.0044(11)
C14 0.0587(14) 0.0607(17) 0.0653(15) 0.0187(12) 0.0312(12) 0.0163(12)
C15 0.0509(13) 0.0604(16) 0.0681(15) 0.0321(13) 0.0239(11) 0.0182(12)
C16 0.0659(17) 0.097(2) 0.108(2) 0.0574(19) 0.0338(16) 0.0375(16)
C17 0.0709(19) 0.143(3) 0.121(3) 0.086(3) 0.0195(19) 0.041(2)
C18 0.0765(19) 0.129(3) 0.083(2) 0.068(2) 0.0061(16) 0.0195(19)
C19 0.0722(17) 0.090(2) 0.0618(16) 0.0375(15) 0.0187(13) 0.0164(15)
C20 0.0495(13) 0.0573(15) 0.0541(13) 0.0262(11) 0.0153(11) 0.0107(12)
N1 0.0514(11) 0.0550(13) 0.0475(10) 0.0194(9) 0.0173(8) 0.0136(9)
C21 0.0535(13) 0.0518(15) 0.0541(14) 0.0226(11) 0.0199(11) 0.0062(11)
C22 0.0602(15) 0.0731(19) 0.0720(17) 0.0320(14) 0.0234(13) 0.0189(13)
C23 0.0643(16) 0.085(2) 0.089(2) 0.0487(18) 0.0088(15) 0.0091(15)
C24 0.0824(19) 0.089(2) 0.0574(16) 0.0321(16) 0.0011(15) -0.0048(17)
C25 0.0822(19) 0.0665(19) 0.0512(15) 0.0136(13) 0.0158(13) 0.0011(15)
C26 0.0602(14) 0.0496(15) 0.0510(13) 0.0135(11) 0.0186(11) 0.0024(12)
C27 0.0658(16) 0.0577(17) 0.0689(16) 0.0139(13) 0.0301(13) 0.0149(13)
C28 0.0555(14) 0.0595(17) 0.0749(17) 0.0278(13) 0.0208(12) 0.0115(12)
C29 0.0687(18) 0.084(2) 0.117(3) 0.0428(19) 0.0262(17) 0.0288(16)
C30 0.073(2) 0.111(3) 0.140(3) 0.073(3) 0.009(2) 0.0222(19)
C31 0.075(2) 0.118(3) 0.093(2) 0.063(2) 0.0005(17) 0.0034(19)
C32 0.0697(17) 0.092(2) 0.0637(16) 0.0373(15) 0.0121(13) 0.0081(15)
C33 0.0512(14) 0.0634(17) 0.0573(14) 0.0270(12) 0.0153(11) 0.0056(12)
N2 0.0566(11) 0.0657(14) 0.0503(11) 0.0218(10) 0.0205(9) 0.0134(10)

loop_
_atom_type_symbol
_atom_type_description
_atom_type_scat_dispersion_real
_atom_type_scat_dispersion_imag
_atom_type_scat_source
C C 0.0033 0.0016 'International Tables Vol C Tables 4.2.6.8 and 6.1.1.4'
H H 0 0 'International Tables Vol C Tables 4.2.6.8 and 6.1.1.4'
N N 0.0061 0.0033 'International Tables Vol C Tables 4.2.6.8 and 6.1.1.4'
O O 0.0106 0.006 'International Tables Vol C Tables 4.2.6.8 and 6.1.1.4'

loop_
_geom_angle_atom_site_label_1
_geom_angle_atom_site_label_2
_geom_angle_atom_site_label_3
_geom_angle
C6 C1 C2 120.6(2)
C6 C1 C7 118.6(2)
C2 C1 C7 120.8(2)
C1 C2 C3 119.4(2)
C1 C2 H2 120.3
C3 C2 H2 120.3
O3 C3 C4 123.0(2)
O3 C3 C2 116.9(2)
C4 C3 C2 120.1(2)
C3 C4 C5 120.0(2)
C3 C4 H4 120
C5 C4 H4 120
C4 C5 C6 120.5(2)
C4 C5 H5 119.7
C6 C5 H5 119.7
C1 C6 C5 119.3(2)
C1 C6 H6 120.3
C5 C6 H6 120.3
O2 C7 O1 123.1(2)
O2 C7 C1 123.4(3)
O1 C7 C1 113.5(2)
C7 O1 H1 109.5
C3 O3 H3 109.5
N1 C8 C9 118.95(19)
N1 C8 C13 122.43(19)
C9 C8 C13 118.6(2)
C10 C9 C8 120.3(2)
C10 C9 H9 119.8
C8 C9 H9 119.8
C9 C10 C11 121.0(2)
C9 C10 H10 119.5
C11 C10 H10 119.5
C12 C11 C10 120.6(2)
C12 C11 H11 119.7
C10 C11 H11 119.7
C11 C12 C13 120.8(2)
C11 C12 H12 119.6
C13 C12 H12 119.6
C14 C13 C12 124.0(2)
C14 C13 C8 117.3(2)
C12 C13 C8 118.7(2)
C15 C14 C13 121.3(2)
C15 C14 H14 119.4
C13 C14 H14 119.4
C14 C15 C16 124.2(2)
C14 C15 C20 117.7(2)
C16 C15 C20 118.1(2)
C17 C16 C15 121.4(3)
C17 C16 H16 119.3
C15 C16 H16 119.3
C16 C17 C18 120.5(3)
C16 C17 H17 119.8
C18 C17 H17 119.8
C19 C18 C17 121.0(3)
C19 C18 H18 119.5
C17 C18 H18 119.5
C18 C19 C20 120.4(3)
C18 C19 H19 119.8
C20 C19 H19 119.8
N1 C20 C15 122.0(2)
N1 C20 C19 119.3(2)
C15 C20 C19 118.7(2)
C20 N1 C8 119.26(17)
N2 C21 C22 119.6(2)
N2 C21 C26 122.1(2)
C22 C21 C26 118.4(2)
C23 C22 C21 120.2(2)
C23 C22 H22 119.9
C21 C22 H22 119.9
C22 C23 C24 121.5(3)
C22 C23 H23 119.3
C24 C23 H23 119.3
C25 C24 C23 120.4(2)
C25 C24 H24 119.8
C23 C24 H24 119.8
C24 C25 C26 120.7(2)
C24 C25 H25 119.6
C26 C25 H25 119.6
C27 C26 C25 123.3(2)
C27 C26 C21 117.8(2)
C25 C26 C21 118.9(2)
C26 C27 C28 121.2(2)
C26 C27 H27 119.4
C28 C27 H27 119.4
C27 C28 C29 124.2(3)
C27 C28 C33 117.4(2)
C29 C28 C33 118.4(2)
C30 C29 C28 121.0(3)
C30 C29 H29 119.5
C28 C29 H29 119.5
C29 C30 C31 120.7(3)
C29 C30 H30 119.7
C31 C30 H30 119.7
C32 C31 C30 121.0(3)
C32 C31 H31 119.5
C30 C31 H31 119.5
C31 C32 C33 120.5(3)
C31 C32 H32 119.7
C33 C32 H32 119.7
N2 C33 C32 119.3(2)
N2 C33 C28 122.2(2)
C32 C33 C28 118.4(2)
C21 N2 C33 119.21(18)

loop_
_geom_bond_atom_site_label_1
_geom_bond_atom_site_label_2
_geom_bond_distance
C1 C6 1.379(3)
C1 C2 1.385(3)
C1 C7 1.492(3)
C2 C3 1.392(3)
C2 H2 0.93
C3 O3 1.366(3)
C3 C4 1.377(3)
C4 C5 1.380(3)
C4 H4 0.93
C5 C6 1.387(3)
C5 H5 0.93
C6 H6 0.93
C7 O2 1.206(3)
C7 O1 1.313(3)
O1 H1 0.82
O3 H3 0.82
C8 N1 1.346(3)
C8 C9 1.424(3)
C8 C13 1.427(3)
C9 C10 1.358(3)
C9 H9 0.93
C10 C11 1.406(4)
C10 H10 0.93
C11 C12 1.350(4)
C11 H11 0.93
C12 C13 1.425(3)
C12 H12 0.93
C13 C14 1.384(3)
C14 C15 1.382(3)
C14 H14 0.93
C15 C16 1.424(3)
C15 C20 1.429(3)
C16 C17 1.349(4)
C16 H16 0.93
C17 C18 1.407(4)
C17 H17 0.93
C18 C19 1.352(3)
C18 H18 0.93
C19 C20 1.431(3)
C19 H19 0.93
C20 N1 1.343(3)
C21 N2 1.347(3)
C21 C22 1.420(3)
C21 C26 1.432(3)
C22 C23 1.350(3)
C22 H22 0.93
C23 C24 1.406(4)
C23 H23 0.93
C24 C25 1.346(3)
C24 H24 0.93
C25 C26 1.416(3)
C25 H25 0.93
C26 C27 1.381(3)
C27 C28 1.389(3)
C27 H27 0.93
C28 C29 1.422(3)
C28 C33 1.431(3)
C29 C30 1.345(4)
C29 H29 0.93
C30 C31 1.405(4)
C30 H30 0.93
C31 C32 1.350(4)
C31 H31 0.93
C32 C33 1.425(3)
C32 H32 0.93
C33 N2 1.348(3)

loop_
_geom_hbond_atom_site_label_D
_geom_hbond_atom_site_label_H
_geom_hbond_atom_site_label_A
_geom_hbond_distance_DH
_geom_hbond_distance_HA
_geom_hbond_distance_DA
_geom_hbond_angle_DHA
_geom_hbond_site_symmetry_A
O1 H1 N1 0.82 1.82 2.627(2) 169 .
O3 H3 N2 0.82 1.93 2.747(2) 174 .
C2 H2 O3 0.93 2.59 3.499(3) 165 2_666
C14 H13 O2 0.93 2.66 3.457(3) 145 2_567
C9 H9 O1 0.93 2.94 3.552(3) 125 .
C19 H19 O1 0.93 2.86 3.484(3) 126 .

loop_
_geom_torsion_atom_site_label_1
_geom_torsion_atom_site_label_2
_geom_torsion_atom_site_label_3
_geom_torsion_atom_site_label_4
_geom_torsion
C6 C1 C2 C3 -0.4(3)
C7 C1 C2 C3 179.08(19)
C1 C2 C3 O3 -178.28(17)
C1 C2 C3 C4 0.4(3)
O3 C3 C4 C5 179.0(2)
C2 C3 C4 C5 0.4(3)
C3 C4 C5 C6 -1.3(3)
C2 C1 C6 C5 -0.4(3)
C7 C1 C6 C5 -179.93(19)
C4 C5 C6 C1 1.3(3)
C6 C1 C7 O2 2.5(3)
C2 C1 C7 O2 -177.0(2)
C6 C1 C7 O1 -177.8(2)
C2 C1 C7 O1 2.8(3)
N1 C8 C9 C10 179.6(2)
C13 C8 C9 C10 -1.1(3)
C8 C9 C10 C11 -0.1(4)
C9 C10 C11 C12 1.1(5)
C10 C11 C12 C13 -0.8(4)
C11 C12 C13 C14 179.8(2)
C11 C12 C13 C8 -0.3(4)
N1 C8 C13 C14 0.4(3)
C9 C8 C13 C14 -178.91(19)
N1 C8 C13 C12 -179.5(2)
C9 C8 C13 C12 1.3(3)
C12 C13 C14 C15 179.0(2)
C8 C13 C14 C15 -0.8(3)
C13 C14 C15 C16 180.0(2)
C13 C14 C15 C20 1.0(4)
C14 C15 C16 C17 -178.2(3)
C20 C15 C16 C17 0.9(4)
C15 C16 C17 C18 -0.7(5)
C16 C17 C18 C19 0.3(5)
C17 C18 C19 C20 -0.1(4)
C14 C15 C20 N1 -0.8(3)
C16 C15 C20 N1 -179.9(2)
C14 C15 C20 C19 178.4(2)
C16 C15 C20 C19 -0.6(3)
C18 C19 C20 N1 179.5(2)
C18 C19 C20 C15 0.3(4)
C15 C20 N1 C8 0.4(3)
C19 C20 N1 C8 -178.8(2)
C9 C8 N1 C20 179.10(19)
C13 C8 N1 C20 -0.2(3)
N2 C21 C22 C23 -179.8(2)
C26 C21 C22 C23 0.5(4)
C21 C22 C23 C24 -0.5(4)
C22 C23 C24 C25 0.0(4)
C23 C24 C25 C26 0.5(4)
C24 C25 C26 C27 179.4(2)
C24 C25 C26 C21 -0.5(4)
N2 C21 C26 C27 0.4(3)
C22 C21 C26 C27 -179.9(2)
N2 C21 C26 C25 -179.7(2)
C22 C21 C26 C25 0.0(3)
C25 C26 C27 C28 -179.9(2)
C21 C26 C27 C28 0.0(4)
C26 C27 C28 C29 179.6(2)
C26 C27 C28 C33 -0.4(4)
C27 C28 C29 C30 179.4(3)
C33 C28 C29 C30 -0.6(4)
C28 C29 C30 C31 0.4(5)
C29 C30 C31 C32 -0.4(5)
C30 C31 C32 C33 0.6(4)
C31 C32 C33 N2 179.5(2)
C31 C32 C33 C28 -0.7(4)
C27 C28 C33 N2 0.5(4)
C29 C28 C33 N2 -179.5(2)
C27 C28 C33 C32 -179.3(2)
C29 C28 C33 C32 0.7(3)
C22 C21 N2 C33 -179.97(19)
C26 C21 N2 C33 -0.3(3)
C32 C33 N2 C21 179.6(2)
C28 C33 N2 C21 -0.2(3)
